data_9007776
loop_
_publ_author_name
'Bell, A. M. T.'
'Smith, A. J.'

_publ_section_title
;
 Structure of hexaaquadichloroyttrium(III) chloride
;
_journal_name_full 'Acta Crystallographica, Section C'
_journal_page_first 960
_journal_page_last 962
_journal_paper_doi 10.1107/S0108270189009236
_journal_volume 46
_journal_year 1990
_chemical_formula_structural YCl2(H2O)6Cl
_chemical_formula_sum 'Cl3 O6 Y'
_space_group_IT_number 13
_symmetry_space_group_name_Hall '-P 2yac'
_symmetry_space_group_name_H-M 'P 1 2/n 1'
_cell_angle_alpha 90
_cell_angle_beta 93.768
_cell_angle_gamma 90
_cell_length_a 7.8346
_cell_length_b 6.4729
_cell_length_c 9.5817
_cell_formula_units_Z 2
_cell_volume 484.862
_database_code_amcsd 0010136
_exptl_crystal_density_diffrn 1.995
_cod_original_formula_sum 'Y Cl3 O6'
_cod_database_code 9007776
_amcsd_formula_title YCl2(H2O)6Cl

loop_
_space_group_symop_operation_xyz
x,y,z
1/2-x,y,1/2-z
1/2+x,-y,1/2+z
-x,-y,-z

loop_
_atom_site_label
_atom_site_fract_x
_atom_site_fract_y
_atom_site_fract_z
_atom_site_U_iso_or_equiv
_atom_site_attached_hydrogens
Y1 0.25000 0.15560 0.25000 0.01700 0
Cl1 0.26050 -0.16020 0.06030 0.02800 0
Cl2 0.75000 -0.37480 0.25000 0.03000 0
O1 0.10710 0.29990 0.43620 0.02900 2
O2 0.08940 0.42470 0.14600 0.02900 2
O3 -0.03910 0.05300 0.21810 0.02900 2

loop_
_cod_related_entry_id
_cod_related_entry_database
_cod_related_entry_code
1 AMCSD 0010136
